data_1519017
loop_
_publ_author_name
'Simon, N.'
'Loiseau, T.'
'Ferey, G.'

_publ_section_title
;
 Synthesis and crystal structure of MIL-27, a new oxyfluorinated
 three-dimensional framework metallophosphate obtained with aluminium in
 four, five and sixfold coordination and templated with the
 tris(2-aminoethyl)amine
;
_journal_name_full 'Solid State Sciences'
_journal_page_first 339
_journal_page_last 349
_journal_volume 1
_journal_year 1999
_chemical_formula_sum 'C6 H25 Al6 F3 N4 O26 P6'
_chemical_formula_weight 974
_space_group_IT_number 15
_symmetry_cell_setting monoclinic
_symmetry_Int_Tables_number 15
_symmetry_space_group_name_Hall '-C 2yc'
_symmetry_space_group_name_H-M 'C 1 2/c 1'
_cell_angle_alpha 90
_cell_angle_beta 90.324(1)
_cell_angle_gamma 90
_cell_formula_units_Z 4
_cell_length_a 14.2604(1)
_cell_length_b 11.5999(2)
_cell_length_c 18.3249(3)
_cell_volume 3031.24(8)
_diffrn_ambient_temperature 296
_diffrn_radiation_probe x-ray
_diffrn_radiation_type MoK\a
_diffrn_radiation_wavelength 0.71073
_exptl_absorpt_coefficient_mu 0.655
_exptl_crystal_density_diffrn 2.134
_exptl_crystal_F_000 1928
_refine_ls_goodness_of_fit_ref 1.092
_refine_ls_number_parameters 218
_refine_ls_number_reflns 3890
_refine_ls_R_factor_gt 0.0543
_refine_ls_wR_factor_gt 0.1489
_cod_data_source_file SSS-1999-1-339-347.cif
_cod_data_source_block MIL-27
_cod_depositor_comments 'Last page is 349, not 347'
_cod_original_sg_symbol_H-M 'C 2/c'
_cod_database_code 1519017

loop_
_symmetry_equiv_pos_site_id
_symmetry_equiv_pos_as_xyz
1 x,y,z
2 -x,y,1/2-z
3 -x,-y,-z
4 x,-y,1/2+z
5 1/2+x,1/2+y,z
6 1/2-x,1/2+y,1/2-z
7 1/2-x,1/2-y,-z
8 1/2+x,1/2-y,1/2+z

loop_
_atom_site_label
_atom_site_type_symbol
_atom_site_thermal_displace_type
_atom_site_fract_x
_atom_site_fract_y
_atom_site_fract_z
_atom_site_occupancy
_atom_site_U_iso_or_equiv
_atom_site_calc_flag
_atom_site_refinement_flags
_atom_site_disorder_assembly
_atom_site_disorder_group
P1 P Uiso 0.21610(10) 0.59250(10) 0.44010(10) 1.000 0.0090(10) . . . .
P2 P Uiso -0.09130(10) 0.73880(10) 0.57580(10) 1.000 0.0100(10) . . . .
P3 P Uiso -0.12110(10) 0.50620(10) 0.34330(10) 1.000 0.0100(10) . . . .
Al1 Al Uiso -0.22980(10) 0.63760(10) 0.46900(10) 1.000 0.0090(10) . . . .
Al2 Al Uiso 0.12640(10) 0.72170(10) 0.56660(10) 1.000 0.0100(10) . . . .
Al3 Al Uiso -0.08420(10) 0.46100(10) 0.18160(10) 1.000 0.0100(10) . . . .
F1 F Uiso 0.00000 0.3907(3) 0.25000 1.000 0.0120(10) . . . .
F2 F Uiso -0.2187(2) 0.7949(2) 0.44610(10) 1.000 0.0110(10) . . . .
O1 O Uiso 0.2544(2) 0.5071(2) 0.4955(2) 1.000 0.0140(10) . . . .
O2 O Uiso 0.1484(2) 0.6157(3) 0.6312(2) 1.000 0.0180(10) . . . .
O3 O Uiso -0.1808(2) 0.5956(3) 0.3809(2) 1.000 0.0130(10) . . . .
O4 O Uiso 0.1484(2) 0.6766(3) 0.4780(2) 1.000 0.0170(10) . . . .
O5 O Uiso -0.1437(2) 0.5148(3) 0.2612(2) 1.000 0.0150(10) . . . .
O6 O Uiso 0.2995(2) 0.6641(3) 0.4108(2) 1.000 0.0160(10) . . . .
O7 O Uiso -0.1122(2) 0.6543(2) 0.5142(2) 1.000 0.0120(10) . . . .
O8 O Uiso 0.0135(2) 0.7746(3) 0.5732(2) 1.000 0.0170(10) . . . .
O9 O Uiso -0.1479(2) 0.8506(2) 0.5718(2) 1.000 0.0110(10) . . . .
O10 O Uiso -0.1089(2) 0.6812(3) 0.6505(2) 1.000 0.0140(10) . . . .
O11 O Uiso 0.1693(2) 0.5381(3) 0.3747(2) 1.000 0.0140(10) . . . .
O12 O Uiso -0.0164(2) 0.5281(3) 0.3568(2) 1.000 0.0160(10) . . . .
N2 N Uiso -0.0817(10) 0.9294(12) 0.3720(8) 0.500 0.066(3) . . . .
N3 N Uiso 0.1032(12) 0.9128(15) 0.3666(9) 0.500 0.084(4) . . . .
N4 N Uiso -0.0436(6) 0.8970(8) 0.2518(5) 0.500 0.034(2) . . . .
C4 C Uiso 0.0479(17) 0.817(2) 0.3137(13) 0.500 0.095(6) . . . .
C6 C Uiso -0.0375(16) 0.818(2) 0.3183(13) 0.500 0.089(6) . . . .
C7 C Uiso 0.0004(15) 0.8328(17) 0.3741(12) 1.000 0.165(7) . . . .
N1 N Uiso -0.1930(6) 0.8397(7) 0.7478(5) 0.500 0.029(2) . . . .
C1 C Uiso -0.1224(7) 0.9108(9) 0.7488(5) 0.500 0.028(2) . . . .
OW1 O Uiso 0.00000 1.00000 0.50000 1.000 0.134(5) . . . .
OW2 O Uiso -0.2940(14) 0.7104(17) 0.7367(11) 1.000 0.135(6) . . . .
C5 C Uiso -0.371(2) 0.485(3) 0.2464(17) 0.500 0.143(11) . . . .

loop_
_atom_type_symbol
_atom_type_description
_atom_type_scat_dispersion_real
_atom_type_scat_dispersion_imag
_atom_type_scat_source
C C 0.0033 0.0016 ' International Tables Vol C Tables 4.2.6.8 and 6.1.1.4'
Al Al 0.0645 0.0514 ' International Tables Vol C Tables 4.2.6.8 and 6.1.1.4'
F F 0.0171 0.0103 ' International Tables Vol C Tables 4.2.6.8 and 6.1.1.4'
N N 0.0061 0.0033 ' International Tables Vol C Tables 4.2.6.8 and 6.1.1.4'
O O 0.0106 0.0060 ' International Tables Vol C Tables 4.2.6.8 and 6.1.1.4'
P P 0.1023 0.0942 ' International Tables Vol C Tables 4.2.6.8 and 6.1.1.4'

loop_
_geom_angle_atom_site_label_1
_geom_angle_atom_site_label_2
_geom_angle_atom_site_label_3
_geom_angle
_geom_angle_site_symmetry_1
_geom_angle_site_symmetry_2
_geom_angle_site_symmetry_3
_geom_angle_publ_flag
O1 P1 O4 109.6(2) . . . yes
O1 P1 O6 107.92(18) . . . yes
O1 P1 O11 114.50(19) . . . yes
O4 P1 O6 107.52(19) . . . yes
O4 P1 O11 110.36(19) . . . yes
O6 P1 O11 106.6(2) . . . yes
O7 P2 O8 109.5(2) . . . yes
O7 P2 O9 114.16(19) . . . yes
O7 P2 O10 110.26(19) . . . yes
O8 P2 O9 106.24(18) . . . yes
O8 P2 O10 107.7(2) . . . yes
O9 P2 O10 108.7(2) . . . yes
O3 P3 O5 106.6(2) . . . yes
O3 P3 O12 111.3(2) . . . yes
O2 P3 O3 110.4(2) 3_566 . . yes
O5 P3 O12 110.2(2) . . . yes
O2 P3 O5 107.7(2) 3_566 . . yes
O2 P3 O12 110.54(19) 3_566 . . yes
F2 Al1 O3 91.63(15) . . . yes
F2 Al1 O7 85.53(12) . . . yes
F2 Al1 O1 169.74(16) . . 3_566 yes
F2 Al1 F2 79.37(11) . . 7_466 yes
F2 Al1 O9 85.44(12) . . 7_466 yes
O3 Al1 O7 94.14(16) . . . yes
O1 Al1 O3 98.28(16) 3_566 . . yes
F2 Al1 O3 170.86(15) 7_466 . . yes
O3 Al1 O9 91.51(16) . . 7_466 yes
O1 Al1 O7 96.32(14) 3_566 . . yes
F2 Al1 O7 86.82(15) 7_466 . . yes
O7 Al1 O9 169.48(13) . . 7_466 yes
F2 Al1 O1 90.64(15) 7_466 . 3_566 yes
O1 Al1 O9 91.64(13) 3_566 . 7_466 yes
F2 Al1 O9 86.22(14) 7_466 . 7_466 yes
O2 Al2 O4 113.07(18) . . . yes
O2 Al2 O8 111.66(18) . . . yes
O2 Al2 O6 105.64(18) . . 7_566 yes
O4 Al2 O8 110.24(18) . . . yes
O4 Al2 O6 109.80(18) . . 7_566 yes
O6 Al2 O8 106.10(17) 7_566 . . yes
F1 Al3 O5 85.07(14) . . . yes
F1 Al3 O11 173.32(16) . . 2_555 yes
F1 Al3 O12 86.63(13) . . 2_555 yes
F1 Al3 O10 86.39(15) . . 4_564 yes
O5 Al3 O11 88.47(16) . . 2_555 yes
O5 Al3 O12 123.52(17) . . 2_555 yes
O5 Al3 O10 119.12(17) . . 4_564 yes
O11 Al3 O12 95.58(16) 2_555 . 2_555 yes
O10 Al3 O11 98.26(17) 4_564 . 2_555 yes
O10 Al3 O12 115.92(17) 4_564 . 2_555 yes
Al3 F1 Al3 129.6(2) . . 2_555 yes
Al1 F2 Al1 100.63(12) . . 7_466 yes
P1 O1 Al1 139.9(2) . . 3_566 yes
P3 O2 Al2 144.4(2) 3_566 . . yes
P3 O3 Al1 143.6(2) . . . yes
P1 O4 Al2 136.8(2) . . . yes
P3 O5 Al3 132.2(2) . . . yes
P1 O6 Al2 142.3(3) . . 7_566 yes
P2 O7 Al1 124.35(18) . . . yes
P2 O8 Al2 143.6(2) . . . yes
P2 O9 Al1 124.30(17) . . 7_466 yes
P2 O10 Al3 130.7(2) . . 4_565 yes
P1 O11 Al3 161.1(2) . . 2_555 yes
P3 O12 Al3 130.5(2) . . 2_555 yes
C6 N2 C7 40.4(11) . . . yes
C4 N3 C7 45.3(12) . . . yes
N3 C4 C6 115(2) . . . yes
N3 C4 C7 70.3(15) . . . yes
C6 C4 C7 54.7(18) . . . no
N2 C6 N4 89.2(13) . . . yes
N2 C6 C4 114(2) . . . yes
N2 C6 C7 64.1(15) . . . yes
N4 C6 C4 90.2(18) . . . yes
N4 C6 C7 129(2) . . . yes
C4 C6 C7 67(2) . . . no
N2 C7 N3 103.8(13) . . . yes
N2 C7 C4 116.9(18) . . . yes
N2 C7 C6 75.5(17) . . . yes
N3 C7 C4 64.5(15) . . . yes
N3 C7 C6 113.3(19) . . . yes
C4 C7 C6 58.6(18) . . . no

loop_
_geom_bond_atom_site_label_1
_geom_bond_atom_site_label_2
_geom_bond_distance
_geom_bond_site_symmetry_1
_geom_bond_site_symmetry_2
_geom_bond_publ_flag
P1 O1 1.518(3) . . yes
P1 O4 1.541(4) . . yes
P1 O6 1.549(3) . . yes
P1 O11 1.507(4) . . yes
P2 O7 1.523(4) . . yes
P2 O8 1.552(3) . . yes
P2 O9 1.529(3) . . yes
P2 O10 1.545(4) . . yes
P3 O3 1.511(4) . . yes
P3 O5 1.540(4) . . yes
P3 O12 1.533(3) . . yes
P3 O2 1.540(4) . 3_566 yes
Al1 F2 1.879(3) . . yes
Al1 O3 1.829(4) . . yes
Al1 O7 1.876(3) . . yes
Al1 O1 1.835(3) . 3_566 yes
Al1 F2 1.894(3) . 7_466 yes
Al1 O9 1.899(3) . 7_466 yes
Al2 O2 1.734(4) . . yes
Al2 O4 1.736(4) . . yes
Al2 O8 1.728(3) . . yes
Al2 O6 1.743(4) . 7_566 yes
Al3 F1 1.913(2) . . yes
Al3 O5 1.803(4) . . yes
Al3 O11 1.823(4) . 2_555 yes
Al3 O12 1.781(3) . 2_555 yes
Al3 O10 1.780(4) . 4_564 yes
N2 C6 1.74(3) . . yes
N2 C7 1.62(2) . . yes
N3 C4 1.67(3) . . yes
N3 C7 1.74(3) . . yes
N4 C6 1.53(3) . . yes
N1 C1 1.302(13) . . yes
C4 C7 1.31(3) . . no
C4 C6 1.22(3) . . no
C6 C7 1.17(3) . . no

loop_
_geom_torsion_atom_site_label_1
_geom_torsion_atom_site_label_2
_geom_torsion_atom_site_label_3
_geom_torsion_atom_site_label_4
_geom_torsion
_geom_torsion_site_symmetry_1
_geom_torsion_site_symmetry_2
_geom_torsion_site_symmetry_3
_geom_torsion_site_symmetry_4
_geom_torsion_publ_flag
O4 P1 O1 Al1 93.9(3) . . . 3_566 no
O6 P1 O1 Al1 -149.3(3) . . . 3_566 no
O11 P1 O1 Al1 -30.8(4) . . . 3_566 no
O1 P1 O4 Al2 19.5(4) . . . . no
O6 P1 O4 Al2 -97.6(3) . . . . no
O11 P1 O4 Al2 146.5(3) . . . . no
O1 P1 O6 Al2 -78.0(4) . . . 7_566 no
O4 P1 O6 Al2 40.2(4) . . . 7_566 no
O11 P1 O6 Al2 158.6(3) . . . 7_566 no
O8 P2 O7 Al1 -151.5(2) . . . . no
O9 P2 O7 Al1 -32.6(3) . . . . no
O10 P2 O7 Al1 90.1(2) . . . . no
O7 P2 O8 Al2 -48.5(5) . . . . no
O9 P2 O8 Al2 -172.2(4) . . . . no
O10 P2 O8 Al2 71.4(5) . . . . no
O7 P2 O9 Al1 30.2(3) . . . 7_466 no
O8 P2 O9 Al1 151.0(2) . . . 7_466 no
O10 P2 O9 Al1 -93.4(3) . . . 7_466 no
O7 P2 O10 Al3 39.7(3) . . . 4_565 no
O8 P2 O10 Al3 -79.7(3) . . . 4_565 no
O9 P2 O10 Al3 165.6(2) . . . 4_565 no
O5 P3 O3 Al1 160.5(3) . . . . no
O12 P3 O3 Al1 -79.3(4) . . . . no
O2 P3 O3 Al1 43.8(4) 3_566 . . . no
O3 P3 O5 Al3 164.3(3) . . . . no
O12 P3 O5 Al3 43.4(3) . . . . no
O2 P3 O5 Al3 -77.3(3) 3_566 . . . no
O3 P3 O12 Al3 -172.3(3) . . . 2_555 no
O5 P3 O12 Al3 -54.2(3) . . . 2_555 no
O2 P3 O12 Al3 64.7(4) 3_566 . . 2_555 no
O3 P3 O2 Al2 -89.2(4) . . 3_566 3_566 no
O5 P3 O2 Al2 154.8(4) . . 3_566 3_566 no
O12 P3 O2 Al2 34.3(5) . . 3_566 3_566 no
O3 Al1 F2 Al1 178.38(15) . . . 7_466 no
O7 Al1 F2 Al1 -87.59(16) . . . 7_466 no
F2 Al1 F2 Al1 0.00(13) 7_466 . . 7_466 no
O9 Al1 F2 Al1 87.00(16) 7_466 . . 7_466 no
F2 Al1 O3 P3 146.3(3) . . . . no
O7 Al1 O3 P3 60.6(4) . . . . no
O1 Al1 O3 P3 -36.4(4) 3_566 . . . no
O9 Al1 O3 P3 -128.3(3) 7_466 . . . no
F2 Al1 O7 P2 58.4(2) . . . . no
O3 Al1 O7 P2 149.7(2) . . . . no
O1 Al1 O7 P2 -111.5(2) 3_566 . . . no
F2 Al1 O7 P2 -21.2(2) 7_466 . . . no
O3 Al1 O1 P1 105.3(3) . . 3_566 3_566 no
O7 Al1 O1 P1 10.2(4) . . 3_566 3_566 no
F2 Al1 F2 Al1 -0.02(17) . . 7_466 7_466 no
O7 Al1 F2 Al1 86.05(14) . . 7_466 7_466 no
F2 Al1 O9 P2 -25.3(3) . . 7_466 7_466 no
O3 Al1 O9 P2 -116.9(3) . . 7_466 7_466 no
O4 Al2 O2 P3 -60.5(4) . . . 3_566 no
O8 Al2 O2 P3 64.6(4) . . . 3_566 no
O6 Al2 O2 P3 179.5(4) 7_566 . . 3_566 no
O2 Al2 O4 P1 -31.2(4) . . . . no
O8 Al2 O4 P1 -157.0(3) . . . . no
O6 Al2 O4 P1 86.5(3) 7_566 . . . no
O2 Al2 O8 P2 -52.3(5) . . . . no
O4 Al2 O8 P2 74.3(5) . . . . no
O6 Al2 O8 P2 -166.9(4) 7_566 . . . no
O2 Al2 O6 P1 117.0(4) . . 7_566 7_566 no
O4 Al2 O6 P1 -5.3(4) . . 7_566 7_566 no
O8 Al2 O6 P1 -124.4(4) . . 7_566 7_566 no
O5 Al3 F1 Al3 -64.87(14) . . . 2_555 no
F1 Al3 O5 P3 3.9(3) . . . . no
O11 Al3 O5 P3 -174.4(3) 2_555 . . . no
O12 Al3 O5 P3 -78.7(3) 2_555 . . . no
O10 Al3 O5 P3 87.0(3) 4_564 . . . no
O5 Al3 O12 P3 92.7(3) . . 2_555 2_555 no
O5 Al3 O10 P2 161.6(2) . . 4_564 4_564 no
C7 N2 C6 N4 -136(2) . . . . no
C7 N2 C6 C4 -46(2) . . . . no
C6 N2 C7 N3 111(2) . . . . no
C6 N2 C7 C4 43(2) . . . . no
C7 N3 C4 C6 32.4(19) . . . . no
C4 N3 C7 N2 -113.5(19) . . . . no
C4 N3 C7 C6 -34(2) . . . . no
N3 C4 C6 N2 6(3) . . . . no
N3 C4 C6 N4 95.5(19) . . . . no
N3 C4 C6 C7 -38(2) . . . . no
C7 C4 C6 N2 44.4(18) . . . . no
C7 C4 C6 N4 133.7(19) . . . . no
N3 C4 C7 N2 93.1(17) . . . . no
N3 C4 C7 C6 144(2) . . . . no
C6 C4 C7 N2 -50(2) . . . . no
C6 C4 C7 N3 -144(2) . . . . no
N2 C6 C7 N3 -99.0(16) . . . . no
N2 C6 C7 C4 -134.8(18) . . . . no
N4 C6 C7 N2 65(2) . . . . no
N4 C6 C7 N3 -34(3) . . . . no
N4 C6 C7 C4 -70(3) . . . . no
C4 C6 C7 N2 134.8(18) . . . . no
C4 C6 C7 N3 36(2) . . . . no
